data_7250174
loop_
_publ_author_name
'Ravi, Sasikala'
'Priyadharsan, R. Rameshbabu'
'Karthikeyan, Subramanian'
'Pannipara, Mehboobali'
'Al-Sehemi, Abdullah G.'
'Moon, Dohyun'
'Anthony, Savarimuthu Philip'

_publ_section_title
;
 Synthesis of dual-state emissive twisted donor--acceptor fluorophores:
 tunable fluorescence and self-reversible mechanofluorochromism
;
_journal_issue 17
_journal_name_full CrystEngComm
_journal_page_first 2759
_journal_page_last 2766
_journal_paper_doi 10.1039/D4CE01317D
_journal_volume 27
_journal_year 2025
_chemical_formula_moiety 'C26 H18 N2 O2'
_chemical_formula_sum 'C26 H18 N2 O2'
_chemical_formula_weight 390.42
_chemical_name_systematic 2-(5-(diphenylamino)-2-formylphenoxy)benzonitrile
_space_group_crystal_system monoclinic
_space_group_IT_number 14
_space_group_name_Hall '-P 2ybc'
_space_group_name_H-M_alt 'P 1 21/c 1'
_atom_sites_solution_hydrogens geom
_audit_creation_method SHELXL-2019/3
_audit_update_record
;
2024-12-19 deposited with the CCDC.	2025-03-25 downloaded from the CCDC.
;
_cell_angle_alpha 90
_cell_angle_beta 101.85(3)
_cell_angle_gamma 90
_cell_formula_units_Z 4
_cell_length_a 10.078(2)
_cell_length_b 9.888(2)
_cell_length_c 20.434(4)
_cell_measurement_reflns_used 41822
_cell_measurement_temperature 220(2)
_cell_measurement_theta_max 30.000
_cell_measurement_theta_min 0.401
_cell_volume 1992.9(7)
_computing_cell_refinement '<i>HKL3000sm</i>(Otwinowski & Minor, 1997)'
_computing_data_collection '<i>PAL BL2D-SMDC Program</i>(Shin et.al, 2016)'
_computing_data_reduction '<i>HKL3000sm</i>(Otwinowski & Minor, 1997)'
_computing_molecular_graphics '<i>DIAMOND 4</i>(Putx&Brandenburg, 2014)'
_computing_publication_material '<i>publCIF</i>(Westrip, 2010)'
_computing_structure_refinement '<i>SHELXL-2018</i>(Sheldrick, 2018)'
_computing_structure_solution '<i>SHELXT-2018</i>(Sheldrick, 2018)'
_diffrn_ambient_temperature 220(2)
_diffrn_measured_fraction_theta_full 0.987
_diffrn_measured_fraction_theta_max 0.979
_diffrn_measurement_device_type 'Rayonix SX165 CCD area detector'
_diffrn_measurement_method 'omega scan'
_diffrn_radiation_type synchrotron
_diffrn_radiation_wavelength 0.700
_diffrn_reflns_av_R_equivalents 0.0719
_diffrn_reflns_av_unetI/netI 0.0558
_diffrn_reflns_Laue_measured_fraction_full 0.987
_diffrn_reflns_Laue_measured_fraction_max 0.979
_diffrn_reflns_limit_h_max 13
_diffrn_reflns_limit_h_min -13
_diffrn_reflns_limit_k_max 13
_diffrn_reflns_limit_k_min -13
_diffrn_reflns_limit_l_max 27
_diffrn_reflns_limit_l_min -27
_diffrn_reflns_number 18101
_diffrn_reflns_point_group_measured_fraction_full 0.987
_diffrn_reflns_point_group_measured_fraction_max 0.979
_diffrn_reflns_theta_full 24.835
_diffrn_reflns_theta_max 28.000
_diffrn_reflns_theta_min 2.006
_diffrn_source 'PLSII 2D bending magnet'
_exptl_absorpt_coefficient_mu 0.080
_exptl_absorpt_correction_T_max 1.000
_exptl_absorpt_correction_T_min 0.963
_exptl_absorpt_correction_type empirical
_exptl_absorpt_process_details '<i>HKL3000sm Scalepack</i>(Otwinowski et.al,2003)'
_exptl_crystal_colour yellow
_exptl_crystal_density_diffrn 1.301
_exptl_crystal_description plate
_exptl_crystal_F_000 816
_exptl_crystal_size_max 0.045
_exptl_crystal_size_mid 0.038
_exptl_crystal_size_min 0.005
_refine_diff_density_max 0.364
_refine_diff_density_min -0.212
_refine_diff_density_rms 0.055
_refine_ls_extinction_coef 0.092(5)
_refine_ls_extinction_expression Fc^*^=kFc[1+0.001xFc^2^\l^3^/sin(2\q)]^-1/4^
_refine_ls_extinction_method 'SHELXL-2019/2 (Sheldrick 2019)'
_refine_ls_goodness_of_fit_ref 1.034
_refine_ls_hydrogen_treatment constr
_refine_ls_matrix_type full
_refine_ls_number_parameters 272
_refine_ls_number_reflns 4931
_refine_ls_number_restraints 0
_refine_ls_restrained_S_all 1.034
_refine_ls_R_factor_all 0.0949
_refine_ls_R_factor_gt 0.0574
_refine_ls_shift/su_max 0.000
_refine_ls_shift/su_mean 0.000
_refine_ls_structure_factor_coef Fsqd
_refine_ls_weighting_details 'w=1/[\s^2^(Fo^2^)+(0.0764P)^2^+0.3615P] where P=(Fo^2^+2Fc^2^)/3'
_refine_ls_weighting_scheme calc
_refine_ls_wR_factor_gt 0.1433
_refine_ls_wR_factor_ref 0.1660
_reflns_Friedel_coverage 0.000
_reflns_number_gt 3123
_reflns_number_total 4931
_reflns_threshold_expression 'I > 2\s(I)'
_cod_data_source_file d4ce01317d2.cif
_cod_data_source_block SPA943
_cod_depositor_comments 'Adding full bibliography for 7250174--7250178.cif.'
_cod_original_sg_symbol_H-M 'P 21/c'
_cod_database_code 7250174
_shelx_shelxl_version_number 2019/3
_shelx_space_group_comment
;
The symmetry employed for this shelxl refinement is uniquely defined
by the following loop, which should always be used as a source of
symmetry information in preference to the above space-group names.
They are only intended as comments.
;
_shelx_estimated_absorpt_t_min 0.996
_shelx_estimated_absorpt_t_max 1.000

loop_
_space_group_symop_operation_xyz
'x, y, z'
'-x, y+1/2, -z+1/2'
'-x, -y, -z'
'x, -y-1/2, z-1/2'

loop_
_atom_site_label
_atom_site_type_symbol
_atom_site_fract_x
_atom_site_fract_y
_atom_site_fract_z
_atom_site_U_iso_or_equiv
_atom_site_adp_type
_atom_site_occupancy
_atom_site_site_symmetry_order
_atom_site_calc_flag
_atom_site_refinement_flags_posn
_atom_site_refinement_flags_adp
_atom_site_refinement_flags_occupancy
_atom_site_disorder_assembly
_atom_site_disorder_group
O1 O 0.40488(16) 0.31035(14) 0.55439(8) 0.0585(4) Uani 1 1 d . . . . .
O2 O 0.23234(16) 0.66051(14) 0.48565(7) 0.0558(4) Uani 1 1 d . . . . .
N1 N 0.31104(16) 0.57238(17) 0.26305(8) 0.0481(4) Uani 1 1 d . . . . .
N2 N -0.1037(3) 0.6723(3) 0.39006(16) 0.1116(10) Uani 1 1 d . . . . .
C1 C 0.42975(18) 0.54400(19) 0.23686(10) 0.0434(4) Uani 1 1 d . . . . .
C2 C 0.4206(2) 0.4685(2) 0.17936(11) 0.0548(5) Uani 1 1 d . . . . .
H2 H 0.336478 0.434301 0.156974 0.066 Uiso 1 1 calc R U . . .
C3 C 0.5367(2) 0.4435(2) 0.15491(11) 0.0598(6) Uani 1 1 d . . . . .
H3 H 0.531061 0.392925 0.115490 0.072 Uiso 1 1 calc R U . . .
C4 C 0.6598(2) 0.4921(2) 0.18780(11) 0.0547(5) Uani 1 1 d . . . . .
H4 H 0.737724 0.477055 0.170261 0.066 Uiso 1 1 calc R U . . .
C5 C 0.6691(2) 0.5632(2) 0.24678(11) 0.0539(5) Uani 1 1 d . . . . .
H5 H 0.754103 0.593072 0.270347 0.065 Uiso 1 1 calc R U . . .
C6 C 0.5543(2) 0.5904(2) 0.27113(10) 0.0482(5) Uani 1 1 d . . . . .
H6 H 0.560516 0.640138 0.310830 0.058 Uiso 1 1 calc R U . . .
C7 C 0.20919(19) 0.65832(19) 0.22692(10) 0.0435(4) Uani 1 1 d . . . . .
C8 C 0.0784(2) 0.6556(2) 0.23863(11) 0.0510(5) Uani 1 1 d . . . . .
H8 H 0.056194 0.594958 0.270160 0.061 Uiso 1 1 calc R U . . .
C9 C -0.0190(2) 0.7416(2) 0.20414(11) 0.0560(5) Uani 1 1 d . . . . .
H9 H -0.106524 0.740842 0.213464 0.067 Uiso 1 1 calc R U . . .
C10 C 0.0095(2) 0.8281(2) 0.15649(12) 0.0577(6) Uani 1 1 d . . . . .
H10 H -0.057247 0.887096 0.133557 0.069 Uiso 1 1 calc R U . . .
C11 C 0.1369(2) 0.8270(2) 0.14287(12) 0.0603(6) Uani 1 1 d . . . . .
H11 H 0.156608 0.883412 0.109092 0.072 Uiso 1 1 calc R U . . .
C12 C 0.2370(2) 0.7440(2) 0.17810(11) 0.0548(5) Uani 1 1 d . . . . .
H12 H 0.324466 0.745963 0.168774 0.066 Uiso 1 1 calc R U . . .
C13 C 0.31516(17) 0.53524(19) 0.32940(9) 0.0413(4) Uani 1 1 d . . . . .
C14 C 0.36996(19) 0.4098(2) 0.35202(10) 0.0459(5) Uani 1 1 d . . . . .
H14 H 0.401753 0.351080 0.322474 0.055 Uiso 1 1 calc R U . . .
C15 C 0.37738(19) 0.37247(19) 0.41681(10) 0.0441(4) Uani 1 1 d . . . . .
H15 H 0.413888 0.287398 0.431047 0.053 Uiso 1 1 calc R U . . .
C16 C 0.33276(18) 0.45601(18) 0.46264(10) 0.0412(4) Uani 1 1 d . . . . .
C17 C 0.27776(18) 0.58084(18) 0.43920(9) 0.0403(4) Uani 1 1 d . . . . .
C18 C 0.26959(18) 0.62092(19) 0.37415(10) 0.0415(4) Uani 1 1 d . . . . .
H18 H 0.233288 0.706040 0.359869 0.050 Uiso 1 1 calc R U . . .
C19 C 0.3506(2) 0.4145(2) 0.53271(10) 0.0488(5) Uani 1 1 d . . . . .
H19 H 0.318060 0.472160 0.562437 0.059 Uiso 1 1 calc R U . . .
C20 C 0.2091(2) 0.79636(19) 0.47292(10) 0.0440(4) Uani 1 1 d . . . . .
C21 C 0.3072(2) 0.8881(2) 0.50013(11) 0.0536(5) Uani 1 1 d . . . . .
H21 H 0.391401 0.857696 0.524357 0.064 Uiso 1 1 calc R U . . .
C22 C 0.2823(2) 1.0242(2) 0.49198(12) 0.0589(6) Uani 1 1 d . . . . .
H22 H 0.349611 1.086642 0.510936 0.071 Uiso 1 1 calc R U . . .
C23 C 0.1610(2) 1.0697(2) 0.45674(11) 0.0561(5) Uani 1 1 d . . . . .
H23 H 0.145419 1.163117 0.451259 0.067 Uiso 1 1 calc R U . . .
C24 C 0.0615(2) 0.9798(2) 0.42919(11) 0.0542(5) Uani 1 1 d . . . . .
H24 H -0.022003 1.011450 0.404700 0.065 Uiso 1 1 calc R U . . .
C25 C 0.0847(2) 0.8412(2) 0.43767(10) 0.0492(5) Uani 1 1 d . . . . .
C26 C -0.0198(2) 0.7461(3) 0.41155(14) 0.0717(7) Uani 1 1 d . . . . .

loop_
_atom_site_aniso_label
_atom_site_aniso_U_11
_atom_site_aniso_U_22
_atom_site_aniso_U_33
_atom_site_aniso_U_23
_atom_site_aniso_U_13
_atom_site_aniso_U_12
O1 0.0787(10) 0.0370(8) 0.0564(9) 0.0054(7) 0.0064(7) -0.0028(7)
O2 0.0937(11) 0.0340(7) 0.0466(9) 0.0011(6) 0.0304(7) 0.0087(7)
N1 0.0505(9) 0.0536(10) 0.0423(9) 0.0027(8) 0.0141(7) 0.0115(7)
N2 0.0850(17) 0.108(2) 0.141(3) -0.0515(19) 0.0215(16) -0.0368(16)
C1 0.0515(10) 0.0414(10) 0.0391(10) -0.0007(8) 0.0137(8) 0.0069(8)
C2 0.0552(11) 0.0652(14) 0.0423(12) -0.0110(10) 0.0064(9) 0.0045(10)
C3 0.0677(13) 0.0685(15) 0.0445(12) -0.0132(11) 0.0146(10) 0.0124(11)
C4 0.0583(12) 0.0552(13) 0.0556(13) 0.0032(11) 0.0230(10) 0.0088(10)
C5 0.0524(11) 0.0526(12) 0.0581(14) 0.0005(10) 0.0148(9) -0.0074(9)
C6 0.0591(11) 0.0427(11) 0.0438(11) -0.0061(9) 0.0131(8) -0.0045(9)
C7 0.0505(10) 0.0396(10) 0.0405(10) -0.0028(8) 0.0093(8) 0.0029(8)
C8 0.0527(11) 0.0499(12) 0.0503(12) 0.0055(9) 0.0109(9) -0.0002(9)
C9 0.0495(11) 0.0578(13) 0.0607(14) 0.0047(11) 0.0109(9) 0.0028(9)
C10 0.0587(12) 0.0481(12) 0.0642(14) 0.0053(11) 0.0080(10) 0.0107(10)
C11 0.0736(14) 0.0489(12) 0.0612(14) 0.0125(11) 0.0205(11) 0.0067(10)
C12 0.0551(11) 0.0523(13) 0.0600(14) 0.0056(10) 0.0191(9) 0.0069(9)
C13 0.0438(9) 0.0406(10) 0.0405(10) -0.0007(8) 0.0111(7) -0.0010(7)
C14 0.0531(10) 0.0390(10) 0.0477(12) -0.0058(9) 0.0150(8) 0.0028(8)
C15 0.0531(10) 0.0315(9) 0.0482(12) 0.0010(8) 0.0113(8) -0.0009(7)
C16 0.0493(10) 0.0302(9) 0.0447(11) -0.0009(8) 0.0107(8) -0.0079(7)
C17 0.0482(10) 0.0320(9) 0.0426(10) -0.0045(8) 0.0141(7) -0.0058(7)
C18 0.0471(10) 0.0343(9) 0.0442(11) -0.0001(8) 0.0118(7) 0.0011(7)
C19 0.0650(12) 0.0357(10) 0.0467(12) 0.0015(9) 0.0141(9) -0.0092(9)
C20 0.0623(11) 0.0330(10) 0.0398(10) -0.0030(8) 0.0180(8) -0.0019(8)
C21 0.0619(12) 0.0487(12) 0.0469(12) 0.0009(10) 0.0033(9) -0.0035(10)
C22 0.0758(14) 0.0444(12) 0.0549(14) -0.0059(10) 0.0097(11) -0.0179(10)
C23 0.0843(15) 0.0362(11) 0.0515(13) -0.0022(9) 0.0229(11) -0.0005(10)
C24 0.0634(12) 0.0521(13) 0.0485(12) -0.0002(10) 0.0152(9) 0.0099(10)
C25 0.0566(11) 0.0447(11) 0.0484(12) -0.0121(9) 0.0155(9) -0.0061(9)
C26 0.0648(14) 0.0697(17) 0.0815(18) -0.0269(14) 0.0167(12) -0.0132(12)

loop_
_atom_type_symbol
_atom_type_description
_atom_type_scat_dispersion_real
_atom_type_scat_dispersion_imag
_atom_type_scat_source
C C 0.0030 0.0016 'International Tables Vol C Tables 4.2.6.8 and 6.1.1.4'
H H 0.0000 0.0000 'International Tables Vol C Tables 4.2.6.8 and 6.1.1.4'
N N 0.0059 0.0032 'International Tables Vol C Tables 4.2.6.8 and 6.1.1.4'
O O 0.0105 0.0059 'International Tables Vol C Tables 4.2.6.8 and 6.1.1.4'

loop_
_geom_angle_atom_site_label_1
_geom_angle_atom_site_label_2
_geom_angle_atom_site_label_3
_geom_angle
_geom_angle_site_symmetry_1
_geom_angle_site_symmetry_3
_geom_angle_publ_flag
C20 O2 C17 119.55(15) . . ?
C13 N1 C7 122.48(15) . . ?
C13 N1 C1 116.72(15) . . ?
C7 N1 C1 119.54(16) . . ?
C2 C1 C6 120.34(18) . . ?
C2 C1 N1 120.58(18) . . ?
C6 C1 N1 119.05(17) . . ?
C1 C2 C3 119.4(2) . . ?
C1 C2 H2 120.3 . . ?
C3 C2 H2 120.3 . . ?
C4 C3 C2 120.5(2) . . ?
C4 C3 H3 119.8 . . ?
C2 C3 H3 119.8 . . ?
C3 C4 C5 119.93(19) . . ?
C3 C4 H4 120.0 . . ?
C5 C4 H4 120.0 . . ?
C6 C5 C4 120.19(19) . . ?
C6 C5 H5 119.9 . . ?
C4 C5 H5 119.9 . . ?
C5 C6 C1 119.66(19) . . ?
C5 C6 H6 120.2 . . ?
C1 C6 H6 120.2 . . ?
C12 C7 C8 118.51(18) . . ?
C12 C7 N1 120.78(17) . . ?
C8 C7 N1 120.69(18) . . ?
C9 C8 C7 120.1(2) . . ?
C9 C8 H8 119.9 . . ?
C7 C8 H8 119.9 . . ?
C10 C9 C8 121.2(2) . . ?
C10 C9 H9 119.4 . . ?
C8 C9 H9 119.4 . . ?
C11 C10 C9 118.8(2) . . ?
C11 C10 H10 120.6 . . ?
C9 C10 H10 120.6 . . ?
C10 C11 C12 120.9(2) . . ?
C10 C11 H11 119.6 . . ?
C12 C11 H11 119.6 . . ?
C7 C12 C11 120.4(2) . . ?
C7 C12 H12 119.8 . . ?
C11 C12 H12 119.8 . . ?
C18 C13 N1 121.97(17) . . ?
C18 C13 C14 118.96(18) . . ?
N1 C13 C14 119.04(17) . . ?
C15 C14 C13 120.09(18) . . ?
C15 C14 H14 120.0 . . ?
C13 C14 H14 120.0 . . ?
C14 C15 C16 122.20(18) . . ?
C14 C15 H15 118.9 . . ?
C16 C15 H15 118.9 . . ?
C15 C16 C17 117.02(18) . . ?
C15 C16 C19 119.99(18) . . ?
C17 C16 C19 122.92(18) . . ?
C18 C17 O2 122.54(17) . . ?
C18 C17 C16 121.85(17) . . ?
O2 C17 C16 115.61(17) . . ?
C17 C18 C13 119.87(18) . . ?
C17 C18 H18 120.1 . . ?
C13 C18 H18 120.1 . . ?
O1 C19 C16 123.6(2) . . ?
O1 C19 H19 118.2 . . ?
C16 C19 H19 118.2 . . ?
C21 C20 O2 119.14(19) . . ?
C21 C20 C25 119.97(18) . . ?
O2 C20 C25 120.70(17) . . ?
C20 C21 C22 120.0(2) . . ?
C20 C21 H21 120.0 . . ?
C22 C21 H21 120.0 . . ?
C23 C22 C21 120.6(2) . . ?
C23 C22 H22 119.7 . . ?
C21 C22 H22 119.7 . . ?
C22 C23 C24 120.3(2) . . ?
C22 C23 H23 119.8 . . ?
C24 C23 H23 119.8 . . ?
C23 C24 C25 119.7(2) . . ?
C23 C24 H24 120.1 . . ?
C25 C24 H24 120.1 . . ?
C20 C25 C24 119.32(19) . . ?
C20 C25 C26 120.2(2) . . ?
C24 C25 C26 120.5(2) . . ?
N2 C26 C25 178.9(4) . . ?

loop_
_geom_bond_atom_site_label_1
_geom_bond_atom_site_label_2
_geom_bond_distance
_geom_bond_site_symmetry_2
_geom_bond_publ_flag
O1 C19 1.207(2) . ?
O2 C20 1.379(2) . ?
O2 C17 1.382(2) . ?
N1 C13 1.397(2) . ?
N1 C7 1.418(2) . ?
N1 C1 1.435(2) . ?
N2 C26 1.135(3) . ?
C1 C2 1.379(3) . ?
C1 C6 1.384(3) . ?
C2 C3 1.385(3) . ?
C2 H2 0.9400 . ?
C3 C4 1.370(3) . ?
C3 H3 0.9400 . ?
C4 C5 1.382(3) . ?
C4 H4 0.9400 . ?
C5 C6 1.376(3) . ?
C5 H5 0.9400 . ?
C6 H6 0.9400 . ?
C7 C12 1.381(3) . ?
C7 C8 1.387(3) . ?
C8 C9 1.378(3) . ?
C8 H8 0.9400 . ?
C9 C10 1.370(3) . ?
C9 H9 0.9400 . ?
C10 C11 1.368(3) . ?
C10 H10 0.9400 . ?
C11 C12 1.382(3) . ?
C11 H11 0.9400 . ?
C12 H12 0.9400 . ?
C13 C18 1.392(3) . ?
C13 C14 1.397(3) . ?
C14 C15 1.362(3) . ?
C14 H14 0.9400 . ?
C15 C16 1.391(3) . ?
C15 H15 0.9400 . ?
C16 C17 1.397(3) . ?
C16 C19 1.465(3) . ?
C17 C18 1.373(3) . ?
C18 H18 0.9400 . ?
C19 H19 0.9400 . ?
C20 C21 1.372(3) . ?
C20 C25 1.384(3) . ?
C21 C22 1.373(3) . ?
C21 H21 0.9400 . ?
C22 C23 1.361(3) . ?
C22 H22 0.9400 . ?
C23 C24 1.372(3) . ?
C23 H23 0.9400 . ?
C24 C25 1.395(3) . ?
C24 H24 0.9400 . ?
C25 C26 1.430(3) . ?

loop_
_geom_torsion_atom_site_label_1
_geom_torsion_atom_site_label_2
_geom_torsion_atom_site_label_3
_geom_torsion_atom_site_label_4
_geom_torsion
_geom_torsion_site_symmetry_1
_geom_torsion_site_symmetry_2
_geom_torsion_site_symmetry_3
_geom_torsion_site_symmetry_4
_geom_torsion_publ_flag
C13 N1 C1 C2 124.8(2) . . . . ?
C7 N1 C1 C2 -67.7(3) . . . . ?
C13 N1 C1 C6 -53.4(2) . . . . ?
C7 N1 C1 C6 114.1(2) . . . . ?
C6 C1 C2 C3 -2.3(3) . . . . ?
N1 C1 C2 C3 179.5(2) . . . . ?
C1 C2 C3 C4 0.7(4) . . . . ?
C2 C3 C4 C5 1.9(4) . . . . ?
C3 C4 C5 C6 -2.8(3) . . . . ?
C4 C5 C6 C1 1.2(3) . . . . ?
C2 C1 C6 C5 1.4(3) . . . . ?
N1 C1 C6 C5 179.63(18) . . . . ?
C13 N1 C7 C12 148.5(2) . . . . ?
C1 N1 C7 C12 -18.3(3) . . . . ?
C13 N1 C7 C8 -33.2(3) . . . . ?
C1 N1 C7 C8 160.03(19) . . . . ?
C12 C7 C8 C9 -3.0(3) . . . . ?
N1 C7 C8 C9 178.69(19) . . . . ?
C7 C8 C9 C10 2.0(3) . . . . ?
C8 C9 C10 C11 0.7(4) . . . . ?
C9 C10 C11 C12 -2.4(4) . . . . ?
C8 C7 C12 C11 1.3(3) . . . . ?
N1 C7 C12 C11 179.7(2) . . . . ?
C10 C11 C12 C7 1.4(4) . . . . ?
C7 N1 C13 C18 -31.8(3) . . . . ?
C1 N1 C13 C18 135.32(19) . . . . ?
C7 N1 C13 C14 149.97(18) . . . . ?
C1 N1 C13 C14 -42.9(2) . . . . ?
C18 C13 C14 C15 0.4(3) . . . . ?
N1 C13 C14 C15 178.77(17) . . . . ?
C13 C14 C15 C16 -0.5(3) . . . . ?
C14 C15 C16 C17 0.7(3) . . . . ?
C14 C15 C16 C19 -176.27(17) . . . . ?
C20 O2 C17 C18 -16.6(3) . . . . ?
C20 O2 C17 C16 163.53(16) . . . . ?
C15 C16 C17 C18 -0.9(3) . . . . ?
C19 C16 C17 C18 175.97(17) . . . . ?
C15 C16 C17 O2 178.98(16) . . . . ?
C19 C16 C17 O2 -4.1(3) . . . . ?
O2 C17 C18 C13 -178.99(17) . . . . ?
C16 C17 C18 C13 0.9(3) . . . . ?
N1 C13 C18 C17 -178.91(16) . . . . ?
C14 C13 C18 C17 -0.6(3) . . . . ?
C15 C16 C19 O1 1.1(3) . . . . ?
C17 C16 C19 O1 -175.69(18) . . . . ?
C17 O2 C20 C21 -97.7(2) . . . . ?
C17 O2 C20 C25 87.4(2) . . . . ?
O2 C20 C21 C22 -175.40(19) . . . . ?
C25 C20 C21 C22 -0.5(3) . . . . ?
C20 C21 C22 C23 -0.3(4) . . . . ?
C21 C22 C23 C24 0.4(4) . . . . ?
C22 C23 C24 C25 0.3(3) . . . . ?
C21 C20 C25 C24 1.2(3) . . . . ?
O2 C20 C25 C24 176.03(18) . . . . ?
C21 C20 C25 C26 -177.4(2) . . . . ?
O2 C20 C25 C26 -2.6(3) . . . . ?
C23 C24 C25 C20 -1.1(3) . . . . ?
C23 C24 C25 C26 177.5(2) . . . . ?
